data_4303900
loop_
_publ_author_name
'F. Albert Cotton'
'Zhong Li'
'Carlos A. Murillo'

_publ_section_title
;
Evidence of Disruption of Conjugation Involving Delta Bonds in
Intramolecular Electronic Coupling
;
_journal_name_full 'Inorganic Chemistry'
_journal_page_first 11847
_journal_page_last 11852
_journal_paper_doi 10.1021/ic9018647
_journal_volume 48
_journal_year 2009
_chemical_formula_moiety '2(C94 H96 Mo4 N14 O12 S2), 2(C H2 Cl2), C Cl2'
_chemical_formula_sum 'C95.5 H98 Cl3 Mo4 N14 O12 S2'
_chemical_formula_weight 2188.11
_chemical_name_common '[Mo2(DAniF)3]2(SCH3NCCNCH3S), 1.5(CH2Cl2)'
_chemical_name_systematic
; 
 ? 
;
_space_group_IT_number 2
_symmetry_cell_setting triclinic
_symmetry_space_group_name_Hall '-P 1'
_symmetry_space_group_name_H-M 'P -1'
_atom_sites_solution_hydrogens geom
_atom_sites_solution_primary direct
_atom_sites_solution_secondary difmap
_audit_creation_method SHELXL-97
_cell_angle_alpha 73.391(4)
_cell_angle_beta 88.599(4)
_cell_angle_gamma 68.105(4)
_cell_formula_units_Z 2
_cell_length_a 14.757(3)
_cell_length_b 17.823(4)
_cell_length_c 20.360(5)
_cell_measurement_reflns_used 9632
_cell_measurement_temperature 213(2)
_cell_measurement_theta_max 25.5
_cell_measurement_theta_min 2.1
_cell_volume 4741.0(19)
_computing_cell_refinement SAINT
_computing_data_collection SMART
_computing_data_reduction SAINT
_computing_molecular_graphics XP
_computing_publication_material CIFTAB
_computing_structure_refinement 'SHELXL-97 (Sheldrick, 1997)'
_computing_structure_solution 'SHELXS-97 (Sheldrick, 1990)'
_diffrn_ambient_temperature 213(2)
_diffrn_measured_fraction_theta_full 0.991
_diffrn_measured_fraction_theta_max 0.991
_diffrn_measurement_device_type 'none (area detector data)'
_diffrn_measurement_method '\w scans'
_diffrn_radiation_monochromator graphite
_diffrn_radiation_source 'fine-focus sealed tube'
_diffrn_radiation_type MoK\a
_diffrn_radiation_wavelength 0.71073
_diffrn_reflns_av_R_equivalents 0.0403
_diffrn_reflns_av_sigmaI/netI 0.0719
_diffrn_reflns_limit_h_max 17
_diffrn_reflns_limit_h_min -17
_diffrn_reflns_limit_k_max 21
_diffrn_reflns_limit_k_min -21
_diffrn_reflns_limit_l_max 24
_diffrn_reflns_limit_l_min -24
_diffrn_reflns_number 35414
_diffrn_reflns_theta_full 25.00
_diffrn_reflns_theta_max 25.00
_diffrn_reflns_theta_min 1.90
_exptl_absorpt_coefficient_mu 0.714
_exptl_absorpt_correction_T_max 0.8943
_exptl_absorpt_correction_T_min 0.8473
_exptl_absorpt_correction_type multi-scan
_exptl_absorpt_process_details SADABS
_exptl_crystal_colour blue
_exptl_crystal_density_diffrn 1.533
_exptl_crystal_density_method 'not measured'
_exptl_crystal_description block
_exptl_crystal_F_000 2232
_exptl_crystal_size_max 0.24
_exptl_crystal_size_mid 0.18
_exptl_crystal_size_min 0.16
_refine_diff_density_max 1.787
_refine_diff_density_min -1.457
_refine_diff_density_rms 0.120
_refine_ls_extinction_method none
_refine_ls_goodness_of_fit_ref 1.037
_refine_ls_hydrogen_treatment constr
_refine_ls_matrix_type full
_refine_ls_number_parameters 1072
_refine_ls_number_reflns 16557
_refine_ls_number_restraints 77
_refine_ls_restrained_S_all 1.039
_refine_ls_R_factor_all 0.0885
_refine_ls_R_factor_gt 0.0537
_refine_ls_shift/su_max 0.002
_refine_ls_shift/su_mean 0.000
_refine_ls_structure_factor_coef Fsqd
_refine_ls_weighting_details 'calc w=1/[\s^2^(Fo^2^)+(0.0797P)^2^+0.0000P] where P=(Fo^2^+2Fc^2^)/3'
_refine_ls_weighting_scheme calc
_refine_ls_wR_factor_gt 0.1320
_refine_ls_wR_factor_ref 0.1491
_reflns_number_gt 11025
_reflns_number_total 16557
_reflns_threshold_expression >2sigma(I)
_cod_data_source_file ic9018647_si_001.cif
_cod_data_source_block xl
_cod_original_formula_sum 'C95.50 H98 Cl3 Mo4 N14 O12 S2'
_cod_database_code 4303900

loop_
_symmetry_equiv_pos_as_xyz
'x, y, z'
'-x, -y, -z'

loop_
_atom_site_label
_atom_site_type_symbol
_atom_site_fract_x
_atom_site_fract_y
_atom_site_fract_z
_atom_site_U_iso_or_equiv
_atom_site_adp_type
_atom_site_occupancy
_atom_site_symmetry_multiplicity
_atom_site_calc_flag
_atom_site_refinement_flags
_atom_site_disorder_assembly
_atom_site_disorder_group
Mo1 Mo 1.09254(3) 0.67990(3) 0.26978(2) 0.02440(13) Uani 1 1 d . . .
Mo2 Mo 0.94794(3) 0.69995(3) 0.29340(2) 0.02424(13) Uani 1 1 d . . .
Mo3 Mo 0.87873(3) 1.08799(3) 0.18422(2) 0.02488(13) Uani 1 1 d . . .
Mo4 Mo 0.74294(3) 1.10031(3) 0.14451(2) 0.02584(13) Uani 1 1 d . . .
S1 S 1.07227(10) 0.80542(9) 0.16955(7) 0.0280(3) Uani 1 1 d . . .
S2 S 0.78965(10) 0.96569(9) 0.11504(7) 0.0292(3) Uani 1 1 d . . .
N1 N 0.8612(3) 0.8233(3) 0.2212(2) 0.0253(10) Uani 1 1 d . . .
N2 N 0.9830(3) 0.9658(3) 0.1748(2) 0.0244(10) Uani 1 1 d . . .
N3 N 1.1141(3) 0.7394(3) 0.3434(2) 0.0265(10) Uani 1 1 d . . .
N4 N 0.9565(3) 0.7583(3) 0.3698(2) 0.0261(10) Uani 1 1 d . . .
N5 N 1.1534(3) 0.5601(3) 0.3482(2) 0.0299(11) Uani 1 1 d . . .
N6 N 0.9948(3) 0.5802(3) 0.3722(2) 0.0312(11) Uani 1 1 d . . .
N7 N 1.0836(3) 0.6217(3) 0.1931(2) 0.0265(10) Uani 1 1 d . . .
N8 N 0.9224(3) 0.6457(3) 0.2148(2) 0.0248(10) Uani 1 1 d . . .
N9 N 0.9106(3) 1.1492(3) 0.0839(2) 0.0273(10) Uani 1 1 d . . .
N10 N 0.7643(3) 1.1563(3) 0.0403(2) 0.0268(10) Uani 1 1 d . . .
N11 N 0.8139(3) 1.2053(3) 0.2091(2) 0.0287(11) Uani 1 1 d . . .
N12 N 0.6663(3) 1.2160(3) 0.1667(2) 0.0316(11) Uani 1 1 d . . .
N13 N 0.8594(3) 1.0198(3) 0.2869(2) 0.0267(10) Uani 1 1 d . . .
N14 N 0.7070(3) 1.0403(3) 0.2424(2) 0.0283(10) Uani 1 1 d . . .
O3 O 1.4732(3) 0.7438(3) 0.4176(2) 0.0519(12) Uani 1 1 d . . .
O4 O 0.6770(4) 0.8101(3) 0.5607(3) 0.0588(14) Uani 1 1 d D . .
O5 O 1.5515(3) 0.3581(3) 0.3633(3) 0.0681(15) Uani 1 1 d U . .
O6 O 0.7001(3) 0.4590(3) 0.4518(3) 0.0591(14) Uani 1 1 d . . .
O7 O 1.3819(3) 0.5420(3) 0.0194(2) 0.0446(11) Uani 1 1 d . . .
O8 O 0.5945(3) 0.5845(3) 0.1508(3) 0.0633(14) Uani 1 1 d U . .
O9 O 1.2650(3) 1.1947(3) 0.0447(3) 0.0600(14) Uani 1 1 d U . .
O10 O 0.5168(3) 1.2220(3) -0.1910(2) 0.0588(14) Uani 1 1 d . . .
O11 O 1.0551(3) 1.3440(3) 0.2957(2) 0.0554(13) Uani 1 1 d . . .
O13 O 1.1503(3) 0.8752(3) 0.5076(2) 0.0545(13) Uani 1 1 d . . .
C1 C 0.9757(4) 0.8937(3) 0.1789(3) 0.0258(12) Uani 1 1 d . . .
C2 C 0.8765(4) 0.8885(3) 0.1802(3) 0.0224(11) Uani 1 1 d . . .
C3 C 0.7625(4) 0.8248(4) 0.2148(3) 0.0299(13) Uani 1 1 d . . .
H3A H 0.7204 0.8785 0.1832 0.045 Uiso 1 1 calc R . .
H3B H 0.7370 0.8178 0.2596 0.045 Uiso 1 1 calc R . .
H3C H 0.7643 0.7790 0.1975 0.045 Uiso 1 1 calc R . .
C4 C 1.0814(4) 0.9675(4) 0.1647(3) 0.0327(14) Uani 1 1 d . . .
H4A H 1.1260 0.9134 0.1607 0.049 Uiso 1 1 calc R . .
H4B H 1.1048 0.9783 0.2039 0.049 Uiso 1 1 calc R . .
H4C H 1.0782 1.0121 0.1231 0.049 Uiso 1 1 calc R . .
C30 C 1.0410(4) 0.7641(3) 0.3815(3) 0.0287(13) Uani 1 1 d . . .
H30A H 1.0493 0.7858 0.4169 0.034 Uiso 1 1 calc R . .
C31 C 1.2051(2) 0.7428(2) 0.36169(17) 0.0282(13) Uani 1 1 d G . .
C32 C 1.2599(2) 0.7684(2) 0.30990(13) 0.0309(13) Uani 1 1 d G . .
H32A H 1.2359 0.7853 0.2635 0.037 Uiso 1 1 calc R . .
C33 C 1.3503(2) 0.7691(3) 0.32674(16) 0.0371(15) Uani 1 1 d G . .
H33A H 1.3873 0.7864 0.2917 0.045 Uiso 1 1 calc R . .
C34 C 1.3859(2) 0.7441(3) 0.39537(19) 0.0364(14) Uani 1 1 d G . .
C35 C 1.3311(3) 0.7185(3) 0.44715(14) 0.0418(16) Uani 1 1 d G . .
H35A H 1.3551 0.7016 0.4936 0.050 Uiso 1 1 calc R . .
C36 C 1.2407(2) 0.7178(3) 0.43031(15) 0.0362(14) Uani 1 1 d G . .
H36A H 1.2037 0.7005 0.4653 0.043 Uiso 1 1 calc R . .
C37 C 1.5313(5) 0.7676(5) 0.3664(4) 0.066(2) Uani 1 1 d . . .
H37A H 1.5908 0.7650 0.3879 0.099 Uiso 1 1 calc R . .
H37B H 1.4950 0.8249 0.3375 0.099 Uiso 1 1 calc R . .
H37C H 1.5483 0.7293 0.3385 0.099 Uiso 1 1 calc R . .
C41 C 0.8853(2) 0.7755(2) 0.41969(16) 0.0298(13) Uani 1 1 d G . .
C42 C 0.91463(19) 0.7466(2) 0.48976(18) 0.0348(14) Uani 1 1 d G C .
H42A H 0.9817 0.7191 0.5053 0.042 Uiso 1 1 calc R . .
C43 C 0.8449(3) 0.7584(2) 0.53693(13) 0.0397(15) Uani 1 1 d G . .
H43A H 0.8647 0.7389 0.5843 0.048 Uiso 1 1 calc R C .
C44 C 0.7457(2) 0.7991(2) 0.51403(17) 0.0388(15) Uani 1 1 d G C .
C45 C 0.71637(18) 0.8280(2) 0.44396(19) 0.0376(15) Uani 1 1 d G . .
H45A H 0.6493 0.8555 0.4285 0.045 Uiso 1 1 calc R C .
C46 C 0.7861(2) 0.8162(2) 0.39679(14) 0.0326(13) Uani 1 1 d G C .
H46A H 0.7663 0.8357 0.3494 0.039 Uiso 1 1 calc R . .
C50 C 1.0892(4) 0.5330(4) 0.3847(3) 0.0313(13) Uani 1 1 d . . .
H50A H 1.1114 0.4805 0.4192 0.038 Uiso 1 1 calc R . .
C51 C 1.25584(18) 0.5067(2) 0.3576(2) 0.0313(13) Uani 1 1 d G . .
C52 C 1.3207(2) 0.54654(17) 0.3348(2) 0.0372(15) Uani 1 1 d G . .
H52A H 1.2974 0.6060 0.3181 0.045 Uiso 1 1 calc R . .
C53 C 1.4201(2) 0.4985(2) 0.3367(2) 0.0386(15) Uani 1 1 d G . .
H53A H 1.4639 0.5254 0.3213 0.046 Uiso 1 1 calc R . .
C54 C 1.45454(19) 0.4106(2) 0.3614(2) 0.0448(16) Uani 1 1 d GU . .
C55 C 1.3897(3) 0.37081(17) 0.3842(2) 0.0484(17) Uani 1 1 d G . .
H55A H 1.4130 0.3114 0.4009 0.058 Uiso 1 1 calc R . .
C56 C 1.2903(2) 0.4189(2) 0.3823(2) 0.0413(15) Uani 1 1 d G . .
H56A H 1.2464 0.3919 0.3978 0.050 Uiso 1 1 calc R . .
C57 C 1.6168(5) 0.3944(5) 0.3280(5) 0.069(2) Uani 1 1 d U . .
H57A H 1.6820 0.3508 0.3337 0.104 Uiso 1 1 calc R . .
H57B H 1.6187 0.4380 0.3470 0.104 Uiso 1 1 calc R . .
H57C H 1.5941 0.4192 0.2795 0.104 Uiso 1 1 calc R . .
C61 C 0.9258(2) 0.5446(2) 0.4046(2) 0.0318(13) Uani 1 1 d G . .
C62 C 0.8395(3) 0.59779(19) 0.4226(2) 0.0363(14) Uani 1 1 d G . .
H62A H 0.8327 0.6524 0.4226 0.044 Uiso 1 1 calc R . .
C63 C 0.7632(2) 0.5703(2) 0.4408(2) 0.0392(15) Uani 1 1 d G . .
H63A H 0.7048 0.6062 0.4530 0.047 Uiso 1 1 calc R . .
C64 C 0.7732(2) 0.4896(2) 0.4408(2) 0.0398(15) Uani 1 1 d G . .
C65 C 0.8595(3) 0.43637(19) 0.4227(2) 0.0527(19) Uani 1 1 d G . .
H65A H 0.8663 0.3818 0.4227 0.063 Uiso 1 1 calc R . .
C66 C 0.9358(2) 0.4639(2) 0.4046(2) 0.0494(18) Uani 1 1 d G . .
H66A H 0.9941 0.4279 0.3924 0.059 Uiso 1 1 calc R . .
C67 C 0.6104(5) 0.5103(5) 0.4694(4) 0.060(2) Uani 1 1 d . . .
H67A H 0.5652 0.4815 0.4757 0.090 Uiso 1 1 calc R . .
H67B H 0.5829 0.5635 0.4329 0.090 Uiso 1 1 calc R . .
H67C H 0.6214 0.5215 0.5119 0.090 Uiso 1 1 calc R . .
C70 C 0.9974(4) 0.6199(3) 0.1782(3) 0.0274(12) Uani 1 1 d . . .
H70A H 0.9894 0.6001 0.1414 0.033 Uiso 1 1 calc R . .
C71 C 1.1573(2) 0.5997(2) 0.14645(16) 0.0270(12) Uani 1 1 d G . .
C72 C 1.13566(19) 0.6372(2) 0.07578(17) 0.0303(13) Uani 1 1 d G . .
H72A H 1.0715 0.6750 0.0577 0.036 Uiso 1 1 calc R . .
C73 C 1.2089(3) 0.6190(2) 0.03181(13) 0.0347(14) Uani 1 1 d G . .
H73A H 1.1943 0.6443 -0.0160 0.042 Uiso 1 1 calc R . .
C74 C 1.3037(2) 0.5632(2) 0.05849(17) 0.0333(14) Uani 1 1 d G . .
C75 C 1.32527(19) 0.5257(2) 0.12915(18) 0.0406(15) Uani 1 1 d G . .
H75A H 1.3894 0.4879 0.1472 0.049 Uiso 1 1 calc R . .
C76 C 1.2521(3) 0.5439(2) 0.17313(13) 0.0401(15) Uani 1 1 d G . .
H76A H 1.2667 0.5186 0.2209 0.048 Uiso 1 1 calc R . .
C77 C 1.3698(5) 0.5939(5) -0.0488(4) 0.062(2) Uani 1 1 d . . .
H77A H 1.4291 0.5732 -0.0709 0.092 Uiso 1 1 calc R . .
H77B H 1.3569 0.6515 -0.0490 0.092 Uiso 1 1 calc R . .
H77C H 1.3150 0.5931 -0.0735 0.092 Uiso 1 1 calc R . .
C81 C 0.8344(2) 0.6359(2) 0.19657(18) 0.0283(13) Uani 1 1 d G . .
C82 C 0.8039(3) 0.6541(2) 0.12781(16) 0.0370(14) Uani 1 1 d G . .
H82A H 0.8377 0.6766 0.0930 0.044 Uiso 1 1 calc R . .
C83 C 0.7231(3) 0.6388(3) 0.11052(15) 0.0423(16) Uani 1 1 d G . .
H83A H 0.7025 0.6511 0.0640 0.051 Uiso 1 1 calc R . .
C84 C 0.6730(2) 0.6055(3) 0.1620(2) 0.0457(17) Uani 1 1 d GU . .
C85 C 0.7036(3) 0.5874(3) 0.23076(18) 0.0444(17) Uani 1 1 d G . .
H85A H 0.6697 0.5648 0.2656 0.053 Uiso 1 1 calc R . .
C86 C 0.7843(3) 0.6026(3) 0.24805(14) 0.0391(15) Uani 1 1 d G . .
H86A H 0.8050 0.5904 0.2946 0.047 Uiso 1 1 calc R . .
C87 C 0.5575(5) 0.6061(6) 0.0818(4) 0.074(2) Uani 1 1 d U . .
H87A H 0.5031 0.5883 0.0804 0.111 Uiso 1 1 calc R . .
H87B H 0.6089 0.5779 0.0564 0.111 Uiso 1 1 calc R . .
H87C H 0.5351 0.6669 0.0611 0.111 Uiso 1 1 calc R . .
C90 C 0.8482(4) 1.1670(3) 0.0303(3) 0.0252(12) Uani 1 1 d . . .
H90A H 0.8638 1.1871 -0.0147 0.030 Uiso 1 1 calc R . .
C91 C 0.9993(2) 1.1638(2) 0.06790(18) 0.0265(12) Uani 1 1 d G . .
C92 C 1.0600(3) 1.1304(2) 0.02149(18) 0.0372(15) Uani 1 1 d G . .
H92A H 1.0411 1.1009 -0.0035 0.045 Uiso 1 1 calc R . .
C93 C 1.1487(2) 1.1408(3) 0.01203(19) 0.0418(16) Uani 1 1 d G . .
H93A H 1.1898 1.1183 -0.0194 0.050 Uiso 1 1 calc R . .
C94 C 1.1767(2) 1.1845(3) 0.0490(2) 0.0418(16) Uani 1 1 d GU . .
C95 C 1.1159(3) 1.2178(3) 0.0954(2) 0.0423(16) Uani 1 1 d G . .
H95A H 1.1348 1.2473 0.1204 0.051 Uiso 1 1 calc R . .
C96 C 1.0272(2) 1.2074(2) 0.10487(18) 0.0344(14) Uani 1 1 d G . .
H96A H 0.9861 1.2300 0.1363 0.041 Uiso 1 1 calc R . .
C97 C 1.3374(5) 1.1435(5) 0.0106(4) 0.068(2) Uani 1 1 d U . .
H97A H 1.3963 1.1554 0.0108 0.102 Uiso 1 1 calc R . .
H97B H 1.3121 1.1564 -0.0365 0.102 Uiso 1 1 calc R . .
H97C H 1.3527 1.0841 0.0344 0.102 Uiso 1 1 calc R . .
C101 C 0.7000(2) 1.1750(2) -0.01949(15) 0.0291(13) Uani 1 1 d G . .
C102 C 0.6974(2) 1.2353(2) -0.08112(18) 0.0358(14) Uani 1 1 d G . .
H10A H 0.7379 1.2661 -0.0847 0.043 Uiso 1 1 calc R . .
C103 C 0.6349(3) 1.2500(2) -0.13742(14) 0.0414(16) Uani 1 1 d G . .
H10B H 0.6331 1.2908 -0.1791 0.050 Uiso 1 1 calc R . .
C104 C 0.5750(3) 1.2044(3) -0.13210(16) 0.0392(15) Uani 1 1 d G . .
C105 C 0.5777(3) 1.1441(2) -0.07047(19) 0.0401(15) Uani 1 1 d G . .
H10C H 0.5372 1.1133 -0.0669 0.048 Uiso 1 1 calc R . .
C106 C 0.6402(3) 1.1294(2) -0.01416(15) 0.0350(14) Uani 1 1 d G . .
H10D H 0.6419 1.0886 0.0275 0.042 Uiso 1 1 calc R . .
C107 C 0.4438(5) 1.1871(5) -0.1842(4) 0.058(2) Uani 1 1 d . . .
H10E H 0.4076 1.2040 -0.2286 0.087 Uiso 1 1 calc R . .
H10F H 0.3991 1.2076 -0.1518 0.087 Uiso 1 1 calc R . .
H10G H 0.4746 1.1258 -0.1675 0.087 Uiso 1 1 calc R . .
C110 C 0.7173(4) 1.2452(4) 0.1983(3) 0.0325(13) Uani 1 1 d . . .
H11A H 0.6855 1.2934 0.2128 0.039 Uiso 1 1 calc R . .
C111 C 0.8699(2) 1.2449(2) 0.2341(2) 0.0311(13) Uani 1 1 d G . .
C112 C 0.8419(2) 1.3324(2) 0.21439(19) 0.0373(15) Uani 1 1 d G . .
H11B H 0.7823 1.3677 0.1874 0.045 Uiso 1 1 calc R . .
C113 C 0.9021(3) 1.36759(16) 0.2346(2) 0.0432(16) Uani 1 1 d G . .
H11C H 0.8832 1.4267 0.2213 0.052 Uiso 1 1 calc R . .
C114 C 0.9902(3) 1.3154(2) 0.2744(2) 0.0377(15) Uani 1 1 d G . .
C115 C 1.0181(2) 1.2279(2) 0.29407(19) 0.0419(16) Uani 1 1 d G . .
H11D H 1.0777 1.1926 0.3210 0.050 Uiso 1 1 calc R . .
C116 C 0.9580(3) 1.19266(16) 0.2739(2) 0.0376(15) Uani 1 1 d G . .
H11E H 0.9769 1.1335 0.2872 0.045 Uiso 1 1 calc R . .
C117 C 1.0470(6) 1.4272(5) 0.2604(4) 0.080(3) Uani 1 1 d . . .
H11F H 1.0963 1.4398 0.2807 0.120 Uiso 1 1 calc R . .
H11G H 0.9823 1.4670 0.2639 0.120 Uiso 1 1 calc R . .
H11H H 1.0568 1.4319 0.2123 0.120 Uiso 1 1 calc R . .
C121 C 0.5614(2) 1.2509(2) 0.1645(2) 0.0351(14) Uani 1 1 d G A .
C122 C 0.5119(3) 1.2714(3) 0.21978(18) 0.0472(17) Uani 1 1 d G . .
H12A H 0.5473 1.2651 0.2601 0.057 Uiso 1 1 calc R . .
C123 C 0.4101(3) 1.3012(3) 0.2155(2) 0.064(2) Uani 1 1 d G A .
H12B H 0.3766 1.3151 0.2529 0.077 Uiso 1 1 calc R . .
C124 C 0.3578(2) 1.3105(3) 0.1558(3) 0.072(2) Uani 1 1 d GDU . .
C125 C 0.4073(3) 1.2900(3) 0.1005(2) 0.061(2) Uani 1 1 d G A .
H12C H 0.3720 1.2963 0.0602 0.073 Uiso 1 1 calc R . .
C126 C 0.5091(3) 1.2602(3) 0.10485(18) 0.0435(16) Uani 1 1 d G . .
H12D H 0.5426 1.2463 0.0674 0.052 Uiso 1 1 calc R A .
O12 O 0.2553(7) 1.3551(9) 0.1501(12) 0.081(4) Uani 0.616(10) 1 d PDU A 1
C127 C 0.2010(10) 1.3961(11) 0.0869(8) 0.089(4) Uani 0.616(10) 1 d PU A 1
H12E H 0.1317 1.4178 0.0936 0.133 Uiso 0.616(10) 1 calc PR A 1
H12F H 0.2135 1.3565 0.0603 0.133 Uiso 0.616(10) 1 calc PR A 1
H12G H 0.2195 1.4427 0.0624 0.133 Uiso 0.616(10) 1 calc PR A 1
O12B O 0.2620(11) 1.3143(15) 0.153(2) 0.081(4) Uani 0.384(10) 1 d PD A 2
C12B C 0.2178(16) 1.3127(17) 0.2067(14) 0.089(4) Uani 0.384(10) 1 d P A 2
H12H H 0.1570 1.3059 0.1995 0.133 Uiso 0.384(10) 1 calc PR A 2
H12I H 0.2035 1.3654 0.2174 0.133 Uiso 0.384(10) 1 calc PR A 2
H12J H 0.2589 1.2657 0.2447 0.133 Uiso 0.384(10) 1 calc PR A 2
Cl3 Cl 0.0844(4) 1.5295(3) -0.0579(3) 0.0904(15) Uani 0.50 1 d PD . 2
C2S C 0.1075(12) 1.4588(13) 0.0250(9) 0.106(7) Uani 0.50 1 d PD . 2
Cl4 Cl -0.0062(5) 1.4688(4) 0.0617(3) 0.118(2) Uani 0.50 1 d PD . 2
C130 C 0.7758(4) 1.0086(3) 0.2945(3) 0.0303(13) Uani 1 1 d . . .
H13A H 0.7648 0.9776 0.3376 0.036 Uiso 1 1 calc R . .
C131 C 0.9307(2) 0.9833(2) 0.34620(15) 0.0312(13) Uani 1 1 d G . .
C132 C 0.9046(2) 0.9640(2) 0.41318(18) 0.0377(15) Uani 1 1 d G . .
H13B H 0.8386 0.9745 0.4211 0.045 Uiso 1 1 calc R . .
C133 C 0.9760(3) 0.9294(2) 0.46841(14) 0.0414(16) Uani 1 1 d G . .
H13C H 0.9583 0.9164 0.5137 0.050 Uiso 1 1 calc R . .
C134 C 1.0735(3) 0.9140(2) 0.45667(16) 0.0414(16) Uani 1 1 d G . .
C135 C 1.0997(2) 0.9332(2) 0.38970(19) 0.0374(15) Uani 1 1 d G . .
H13D H 1.1657 0.9228 0.3818 0.045 Uiso 1 1 calc R . .
C136 C 1.0283(3) 0.9679(2) 0.33446(14) 0.0347(14) Uani 1 1 d G . .
H13E H 1.0460 0.9809 0.2892 0.042 Uiso 1 1 calc R . .
C137 C 1.1298(6) 0.8378(5) 0.5751(3) 0.071(2) Uani 1 1 d . . .
H13F H 1.1892 0.8129 0.6062 0.106 Uiso 1 1 calc R . .
H13G H 1.1061 0.7941 0.5742 0.106 Uiso 1 1 calc R . .
H13H H 1.0802 0.8809 0.5909 0.106 Uiso 1 1 calc R . .
C141 C 0.6137(2) 1.0336(3) 0.25534(19) 0.0321(13) Uani 1 1 d G B .
C142 C 0.5802(3) 1.0212(3) 0.32045(16) 0.0499(18) Uani 1 1 d G . .
H14A H 0.6194 1.0162 0.3584 0.060 Uiso 1 1 calc R . .
C143 C 0.4887(3) 1.0163(3) 0.32946(18) 0.0548(19) Uani 1 1 d G B .
H14B H 0.4660 1.0079 0.3735 0.066 Uiso 1 1 calc R . .
C144 C 0.4306(2) 1.0237(3) 0.2734(2) 0.0551(19) Uani 1 1 d GD . .
C145 C 0.4641(3) 1.0361(3) 0.2083(2) 0.0507(18) Uani 1 1 d G B .
H14C H 0.4249 1.0411 0.1703 0.061 Uiso 1 1 calc R . .
C146 C 0.5556(3) 1.0410(3) 0.19924(16) 0.0396(15) Uani 1 1 d G . .
H14D H 0.5783 1.0493 0.1552 0.048 Uiso 1 1 calc R B .
O14 O 0.3439(11) 1.013(2) 0.2911(12) 0.080(4) Uani 0.82(8) 1 d PD B 1
C147 C 0.2805(13) 1.019(3) 0.2366(17) 0.098(7) Uani 0.82(8) 1 d PD B 1
H14E H 0.2566 1.0760 0.2051 0.147 Uiso 0.82(8) 1 calc PR B 1
H14F H 0.2254 1.0056 0.2554 0.147 Uiso 0.82(8) 1 calc PR B 1
H14G H 0.3163 0.9791 0.2121 0.147 Uiso 0.82(8) 1 calc PR B 1
O14A O 0.334(3) 1.030(9) 0.275(5) 0.080(4) Uani 0.18(8) 1 d PD B 2
C14A C 0.272(6) 1.054(9) 0.213(5) 0.098(7) Uani 0.18(8) 1 d PD B 2
H14H H 0.2612 1.1118 0.1870 0.147 Uiso 0.18(8) 1 calc PR B 2
H14I H 0.2094 1.0500 0.2252 0.147 Uiso 0.18(8) 1 calc PR B 2
H14J H 0.3028 1.0165 0.1857 0.147 Uiso 0.18(8) 1 calc PR B 2
C47 C 0.6948(15) 0.7991(12) 0.6260(7) 0.074(4) Uani 0.443(3) 1 d PD C 1
H47A H 0.7234 0.8383 0.6311 0.110 Uiso 0.443(3) 1 calc PR C 1
H47B H 0.7402 0.7414 0.6476 0.110 Uiso 0.443(3) 1 calc PR C 1
H47C H 0.6341 0.8093 0.6479 0.110 Uiso 0.443(3) 1 calc PR C 1
Cl1 Cl 0.2742(7) 1.0160(5) 0.4587(4) 0.1130(17) Uani 0.443(3) 1 d PD C 1
C1S C 0.3449(12) 0.9152(12) 0.4646(13) 0.095(5) Uani 0.443(3) 1 d PDU C 1
H1SA H 0.3575 0.9094 0.4184 0.114 Uiso 0.443(3) 1 calc PR C 1
H1SB H 0.3113 0.8779 0.4871 0.114 Uiso 0.443(3) 1 calc PR C 1
Cl2 Cl 0.4550(6) 0.8867(4) 0.5121(4) 0.1336(17) Uani 0.443(3) 1 d PD C 1
C47A C 0.5974(11) 0.8534(10) 0.5426(6) 0.074(4) Uani 0.557(3) 1 d PD C 2
H47D H 0.5590 0.8537 0.5819 0.110 Uiso 0.557(3) 1 calc PR C 2
H47E H 0.5720 0.8329 0.5108 0.110 Uiso 0.557(3) 1 calc PR C 2
H47F H 0.5934 0.9104 0.5196 0.110 Uiso 0.557(3) 1 calc PR C 2
Cl1B Cl 0.3463(5) 0.9907(4) 0.4917(3) 0.1130(17) Uani 0.557(3) 1 d PD C 2
C1SB C 0.3612(15) 0.8838(9) 0.5113(7) 0.095(5) Uani 0.557(3) 1 d PD C 2
H1SC H 0.3048 0.8791 0.4908 0.114 Uiso 0.557(3) 1 calc PR C 2
H1SD H 0.4207 0.8519 0.4933 0.114 Uiso 0.557(3) 1 calc PR C 2
Cl2B Cl 0.3699(5) 0.8451(3) 0.5989(3) 0.1336(17) Uani 0.557(3) 1 d PD C 2

loop_
_atom_site_aniso_label
_atom_site_aniso_U_11
_atom_site_aniso_U_22
_atom_site_aniso_U_33
_atom_site_aniso_U_23
_atom_site_aniso_U_13
_atom_site_aniso_U_12
Mo1 0.0213(2) 0.0253(3) 0.0272(3) -0.0060(2) 0.00150(19) -0.0109(2)
Mo2 0.0214(2) 0.0251(3) 0.0259(3) -0.0048(2) 0.00150(19) -0.0107(2)
Mo3 0.0263(3) 0.0244(3) 0.0263(3) -0.0076(2) 0.0010(2) -0.0121(2)
Mo4 0.0252(3) 0.0259(3) 0.0281(3) -0.0076(2) 0.0013(2) -0.0120(2)
S1 0.0286(7) 0.0249(8) 0.0298(8) -0.0065(6) 0.0063(6) -0.0107(6)
S2 0.0306(8) 0.0267(8) 0.0299(8) -0.0076(6) -0.0042(6) -0.0106(6)
N1 0.022(2) 0.028(3) 0.029(3) -0.011(2) 0.0019(19) -0.012(2)
N2 0.027(2) 0.018(2) 0.027(3) -0.005(2) -0.0011(19) -0.009(2)
N3 0.029(2) 0.031(3) 0.026(3) -0.012(2) 0.004(2) -0.016(2)
N4 0.020(2) 0.032(3) 0.026(3) -0.007(2) 0.0024(19) -0.010(2)
N5 0.023(2) 0.029(3) 0.035(3) -0.005(2) -0.001(2) -0.010(2)
N6 0.027(3) 0.031(3) 0.031(3) 0.000(2) -0.002(2) -0.012(2)
N7 0.023(2) 0.023(2) 0.033(3) -0.009(2) 0.006(2) -0.008(2)
N8 0.027(2) 0.023(2) 0.027(3) -0.006(2) 0.006(2) -0.015(2)
N9 0.027(2) 0.027(3) 0.027(3) -0.004(2) -0.003(2) -0.011(2)
N10 0.026(2) 0.028(3) 0.023(2) -0.003(2) -0.0032(19) -0.011(2)
N11 0.032(3) 0.024(3) 0.033(3) -0.009(2) -0.001(2) -0.012(2)
N12 0.029(3) 0.024(3) 0.041(3) -0.009(2) 0.002(2) -0.010(2)
N13 0.031(3) 0.024(3) 0.024(3) -0.004(2) 0.001(2) -0.012(2)
N14 0.030(3) 0.029(3) 0.028(3) -0.007(2) 0.006(2) -0.014(2)
O3 0.038(3) 0.071(3) 0.054(3) -0.016(3) -0.004(2) -0.031(2)
O4 0.038(3) 0.060(3) 0.076(4) -0.023(3) 0.022(3) -0.014(3)
O5 0.032(3) 0.051(3) 0.113(5) -0.031(3) 0.017(3) -0.002(2)
O6 0.038(3) 0.054(3) 0.088(4) -0.009(3) 0.015(2) -0.030(2)
O7 0.035(2) 0.053(3) 0.041(3) -0.014(2) 0.014(2) -0.012(2)
O8 0.049(3) 0.078(4) 0.076(4) -0.019(3) -0.013(3) -0.041(3)
O9 0.040(3) 0.092(4) 0.077(4) -0.047(3) 0.023(2) -0.042(3)
O10 0.044(3) 0.108(4) 0.034(3) -0.014(3) -0.003(2) -0.044(3)
O11 0.063(3) 0.040(3) 0.066(3) -0.005(2) -0.023(2) -0.030(2)
O13 0.068(3) 0.054(3) 0.031(3) -0.006(2) -0.014(2) -0.014(3)
C1 0.024(3) 0.031(3) 0.019(3) 0.000(2) 0.001(2) -0.012(2)
C2 0.024(3) 0.023(3) 0.021(3) -0.010(2) 0.005(2) -0.006(2)
C3 0.022(3) 0.030(3) 0.037(3) -0.007(3) 0.001(2) -0.011(2)
C4 0.022(3) 0.031(3) 0.045(4) -0.007(3) 0.004(3) -0.012(3)
C30 0.035(3) 0.025(3) 0.027(3) -0.007(3) -0.001(3) -0.012(3)
C31 0.027(3) 0.028(3) 0.032(3) -0.009(3) 0.003(2) -0.012(3)
C32 0.032(3) 0.036(3) 0.027(3) -0.009(3) 0.000(2) -0.015(3)
C33 0.030(3) 0.041(4) 0.038(4) -0.005(3) 0.002(3) -0.017(3)
C34 0.033(3) 0.038(4) 0.040(4) -0.010(3) -0.003(3) -0.016(3)
C35 0.046(4) 0.049(4) 0.033(4) -0.017(3) -0.002(3) -0.017(3)
C36 0.033(3) 0.048(4) 0.033(3) -0.012(3) 0.005(3) -0.023(3)
C37 0.047(4) 0.076(6) 0.083(6) -0.015(5) -0.007(4) -0.039(4)
C41 0.034(3) 0.027(3) 0.036(3) -0.012(3) 0.004(3) -0.017(3)
C42 0.032(3) 0.034(3) 0.036(4) -0.003(3) -0.003(3) -0.015(3)
C43 0.044(4) 0.042(4) 0.029(3) -0.004(3) 0.006(3) -0.017(3)
C44 0.044(4) 0.034(4) 0.045(4) -0.015(3) 0.018(3) -0.019(3)
C45 0.032(3) 0.032(4) 0.048(4) -0.014(3) 0.008(3) -0.010(3)
C46 0.036(3) 0.031(3) 0.030(3) -0.006(3) -0.001(3) -0.014(3)
C50 0.030(3) 0.028(3) 0.034(3) 0.000(3) -0.001(3) -0.016(3)
C51 0.027(3) 0.035(3) 0.028(3) -0.004(3) -0.002(2) -0.011(3)
C52 0.030(3) 0.033(4) 0.050(4) -0.015(3) 0.004(3) -0.012(3)
C53 0.029(3) 0.040(4) 0.051(4) -0.015(3) 0.008(3) -0.017(3)
C54 0.030(3) 0.043(4) 0.057(4) -0.020(3) 0.000(3) -0.004(3)
C55 0.042(4) 0.033(4) 0.064(5) -0.010(3) 0.008(3) -0.012(3)
C56 0.037(4) 0.034(4) 0.051(4) -0.006(3) 0.003(3) -0.016(3)
C57 0.037(4) 0.075(6) 0.102(7) -0.041(5) 0.019(4) -0.019(4)
C61 0.028(3) 0.032(3) 0.031(3) 0.001(3) -0.003(2) -0.013(3)
C62 0.038(3) 0.036(4) 0.037(4) -0.008(3) -0.004(3) -0.018(3)
C63 0.028(3) 0.050(4) 0.034(4) -0.009(3) 0.003(3) -0.012(3)
C64 0.033(3) 0.042(4) 0.040(4) 0.004(3) 0.004(3) -0.021(3)
C65 0.036(4) 0.026(4) 0.087(6) 0.000(3) 0.010(4) -0.014(3)
C66 0.029(3) 0.029(4) 0.074(5) 0.004(3) 0.006(3) -0.008(3)
C67 0.038(4) 0.077(6) 0.084(6) -0.032(5) 0.023(4) -0.039(4)
C70 0.031(3) 0.025(3) 0.030(3) -0.009(3) 0.001(3) -0.015(3)
C71 0.026(3) 0.025(3) 0.036(3) -0.013(3) 0.006(2) -0.014(3)
C72 0.031(3) 0.022(3) 0.035(3) -0.006(3) 0.004(3) -0.009(3)
C73 0.036(3) 0.036(4) 0.031(3) -0.006(3) 0.001(3) -0.016(3)
C74 0.030(3) 0.028(3) 0.044(4) -0.014(3) 0.007(3) -0.012(3)
C75 0.028(3) 0.045(4) 0.040(4) -0.011(3) -0.001(3) -0.005(3)
C76 0.034(3) 0.048(4) 0.038(4) -0.017(3) 0.006(3) -0.012(3)
C77 0.053(5) 0.070(5) 0.051(5) -0.012(4) 0.027(4) -0.018(4)
C81 0.023(3) 0.022(3) 0.042(4) -0.011(3) 0.007(3) -0.010(2)
C82 0.038(3) 0.044(4) 0.034(4) -0.014(3) 0.007(3) -0.020(3)
C83 0.038(4) 0.053(4) 0.039(4) -0.018(3) -0.005(3) -0.018(3)
C84 0.032(3) 0.051(4) 0.063(5) -0.019(4) -0.002(3) -0.024(3)
C85 0.036(3) 0.054(4) 0.047(4) -0.003(3) 0.001(3) -0.030(3)
C86 0.037(3) 0.049(4) 0.035(4) -0.005(3) -0.002(3) -0.026(3)
C87 0.052(5) 0.115(7) 0.088(6) -0.056(5) 0.004(4) -0.050(5)
C90 0.031(3) 0.020(3) 0.023(3) -0.003(2) 0.003(2) -0.012(2)
C91 0.024(3) 0.026(3) 0.027(3) -0.002(2) -0.001(2) -0.011(2)
C92 0.041(4) 0.055(4) 0.031(3) -0.019(3) 0.008(3) -0.031(3)
C93 0.050(4) 0.050(4) 0.036(4) -0.021(3) 0.017(3) -0.024(3)
C94 0.039(3) 0.053(4) 0.045(4) -0.015(3) 0.010(3) -0.030(3)
C95 0.048(4) 0.056(4) 0.045(4) -0.029(3) 0.015(3) -0.034(3)
C96 0.036(3) 0.037(4) 0.038(4) -0.018(3) 0.012(3) -0.018(3)
C97 0.041(4) 0.096(6) 0.080(6) -0.038(5) 0.018(4) -0.032(4)
C101 0.028(3) 0.034(3) 0.023(3) -0.008(3) 0.002(2) -0.010(3)
C102 0.029(3) 0.046(4) 0.033(3) -0.006(3) 0.003(3) -0.019(3)
C103 0.029(3) 0.062(4) 0.032(3) -0.003(3) -0.001(3) -0.024(3)
C104 0.031(3) 0.064(4) 0.028(3) -0.019(3) 0.002(3) -0.020(3)
C105 0.036(3) 0.048(4) 0.046(4) -0.013(3) 0.004(3) -0.027(3)
C106 0.034(3) 0.038(4) 0.035(3) -0.007(3) 0.001(3) -0.019(3)
C107 0.042(4) 0.090(6) 0.053(5) -0.019(4) -0.005(3) -0.038(4)
C110 0.033(3) 0.032(3) 0.033(3) -0.013(3) 0.013(3) -0.012(3)
C111 0.035(3) 0.031(3) 0.035(3) -0.019(3) 0.010(3) -0.014(3)
C112 0.039(3) 0.027(3) 0.040(4) -0.006(3) -0.007(3) -0.008(3)
C113 0.057(4) 0.024(3) 0.051(4) -0.012(3) -0.006(3) -0.016(3)
C114 0.053(4) 0.037(4) 0.030(3) -0.009(3) 0.000(3) -0.025(3)
C115 0.047(4) 0.040(4) 0.036(4) -0.008(3) -0.007(3) -0.017(3)
C116 0.048(4) 0.027(3) 0.035(4) -0.006(3) -0.005(3) -0.013(3)
C117 0.104(7) 0.060(5) 0.080(6) 0.008(4) -0.034(5) -0.054(5)
C121 0.036(3) 0.024(3) 0.048(4) -0.008(3) 0.006(3) -0.016(3)
C122 0.043(4) 0.059(5) 0.047(4) -0.025(4) 0.013(3) -0.021(3)
C123 0.047(4) 0.097(7) 0.055(5) -0.031(5) 0.021(4) -0.031(4)
C124 0.042(4) 0.112(7) 0.073(6) -0.034(5) 0.018(4) -0.036(4)
C125 0.036(4) 0.083(6) 0.064(5) -0.026(4) 0.003(4) -0.021(4)
C126 0.037(4) 0.048(4) 0.045(4) -0.012(3) 0.002(3) -0.017(3)
O12 0.037(3) 0.100(12) 0.106(6) -0.025(12) 0.015(4) -0.031(6)
C127 0.050(7) 0.122(11) 0.117(10) -0.060(8) 0.014(6) -0.041(7)
O12B 0.037(3) 0.100(12) 0.106(6) -0.025(12) 0.015(4) -0.031(6)
C12B 0.050(7) 0.122(11) 0.117(10) -0.060(8) 0.014(6) -0.041(7)
Cl3 0.093(4) 0.097(4) 0.081(4) -0.031(3) 0.005(3) -0.034(3)
C2S 0.084(14) 0.101(16) 0.109(17) -0.009(13) 0.005(12) -0.026(13)
Cl4 0.121(5) 0.148(6) 0.100(4) -0.042(4) 0.029(4) -0.064(5)
C130 0.038(3) 0.027(3) 0.026(3) -0.008(3) 0.007(3) -0.013(3)
C131 0.044(4) 0.025(3) 0.028(3) -0.008(3) 0.000(3) -0.017(3)
C132 0.055(4) 0.039(4) 0.028(3) -0.013(3) 0.005(3) -0.025(3)
C133 0.062(4) 0.036(4) 0.030(3) -0.013(3) 0.003(3) -0.021(3)
C134 0.060(4) 0.031(4) 0.034(4) -0.010(3) -0.009(3) -0.017(3)
C135 0.040(3) 0.039(4) 0.036(4) -0.010(3) -0.002(3) -0.018(3)
C136 0.040(4) 0.034(4) 0.028(3) -0.005(3) 0.001(3) -0.016(3)
C137 0.109(7) 0.055(5) 0.034(4) 0.000(4) -0.017(4) -0.026(5)
C141 0.029(3) 0.031(3) 0.033(3) -0.006(3) 0.007(3) -0.011(3)
C142 0.039(4) 0.059(5) 0.041(4) -0.002(3) 0.009(3) -0.018(3)
C143 0.041(4) 0.064(5) 0.045(4) -0.003(4) 0.018(3) -0.016(4)
C144 0.033(4) 0.059(5) 0.064(5) -0.002(4) 0.007(3) -0.020(4)
C145 0.041(4) 0.059(5) 0.060(5) -0.018(4) 0.006(3) -0.028(4)
C146 0.033(3) 0.049(4) 0.039(4) -0.013(3) 0.010(3) -0.018(3)
O14 0.046(4) 0.117(13) 0.065(8) 0.008(8) 0.007(4) -0.044(6)
C147 0.052(6) 0.17(2) 0.068(14) 0.009(14) -0.010(8) -0.064(11)
O14A 0.046(4) 0.117(13) 0.065(8) 0.008(8) 0.007(4) -0.044(6)
C14A 0.052(6) 0.17(2) 0.068(14) 0.009(14) -0.010(8) -0.064(11)
C47 0.121(11) 0.094(10) 0.030(6) -0.022(6) 0.036(7) -0.066(9)
Cl1 0.166(6) 0.109(4) 0.087(4) -0.034(3) 0.046(3) -0.075(4)
C1S 0.092(7) 0.116(9) 0.109(10) -0.066(8) 0.003(7) -0.048(6)
Cl2 0.156(4) 0.082(3) 0.141(4) 0.004(3) -0.050(3) -0.046(3)
C47A 0.121(11) 0.094(10) 0.030(6) -0.022(6) 0.036(7) -0.066(9)
Cl1B 0.166(6) 0.109(4) 0.087(4) -0.034(3) 0.046(3) -0.075(4)
C1SB 0.092(7) 0.116(9) 0.109(10) -0.066(8) 0.003(7) -0.048(6)
Cl2B 0.156(4) 0.082(3) 0.141(4) 0.004(3) -0.050(3) -0.046(3)

loop_
_atom_type_symbol
_atom_type_description
_atom_type_scat_dispersion_real
_atom_type_scat_dispersion_imag
_atom_type_scat_source
C C 0.0033 0.0016 'International Tables Vol C Tables 4.2.6.8 and 6.1.1.4'
H H 0.0000 0.0000 'International Tables Vol C Tables 4.2.6.8 and 6.1.1.4'
N N 0.0061 0.0033 'International Tables Vol C Tables 4.2.6.8 and 6.1.1.4'
O O 0.0106 0.0060 'International Tables Vol C Tables 4.2.6.8 and 6.1.1.4'
S S 0.1246 0.1234 'International Tables Vol C Tables 4.2.6.8 and 6.1.1.4'
Mo Mo -1.6832 0.6857 'International Tables Vol C Tables 4.2.6.8 and 6.1.1.4'
Cl Cl 0.1484 0.1585 'International Tables Vol C Tables 4.2.6.8 and 6.1.1.4'

loop_
_geom_angle_atom_site_label_1
_geom_angle_atom_site_label_2
_geom_angle_atom_site_label_3
_geom_angle
_geom_angle_site_symmetry_1
_geom_angle_site_symmetry_3
_geom_angle_publ_flag
Mo2 Mo1 N7 93.24(11) . . ?
Mo2 Mo1 N5 93.79(12) . . ?
N7 Mo1 N5 92.52(17) . . ?
Mo2 Mo1 N3 91.97(12) . . ?
N7 Mo1 N3 174.64(16) . . ?
N5 Mo1 N3 88.34(17) . . ?
Mo2 Mo1 S1 102.88(4) . . ?
N7 Mo1 S1 84.21(12) . . ?
N5 Mo1 S1 163.15(12) . . ?
N3 Mo1 S1 93.45(12) . . ?
Mo1 Mo2 N4 93.34(11) . . ?
Mo1 Mo2 N6 91.52(12) . . ?
N4 Mo2 N6 88.87(17) . . ?
Mo1 Mo2 N1 103.95(11) . . ?
N4 Mo2 N1 90.86(16) . . ?
N6 Mo2 N1 164.51(16) . . ?
Mo1 Mo2 N8 92.38(11) . . ?
N4 Mo2 N8 174.03(16) . . ?
N6 Mo2 N8 92.68(17) . . ?
N1 Mo2 N8 86.11(16) . . ?
Mo4 Mo3 N11 91.69(12) . . ?
Mo4 Mo3 N9 91.49(11) . . ?
N11 Mo3 N9 92.89(17) . . ?
Mo4 Mo3 N13 92.35(11) . . ?
N11 Mo3 N13 89.75(17) . . ?
N9 Mo3 N13 175.27(16) . . ?
Mo4 Mo3 N2 104.85(11) . . ?
N11 Mo3 N2 163.35(16) . . ?
N9 Mo3 N2 88.59(16) . . ?
N13 Mo3 N2 87.75(16) . . ?
Mo3 Mo4 N12 93.52(12) . . ?
Mo3 Mo4 N14 93.33(12) . . ?
N12 Mo4 N14 85.99(17) . . ?
Mo3 Mo4 N10 94.05(11) . . ?
N12 Mo4 N10 96.28(18) . . ?
N14 Mo4 N10 172.13(16) . . ?
Mo3 Mo4 S2 100.66(4) . . ?
N12 Mo4 S2 165.31(12) . . ?
N14 Mo4 S2 89.33(13) . . ?
N10 Mo4 S2 86.62(12) . . ?
C1 S1 Mo1 109.79(18) . . ?
C2 S2 Mo4 106.40(17) . . ?
C2 N1 C3 116.0(4) . . ?
C2 N1 Mo2 137.7(3) . . ?
C3 N1 Mo2 105.9(3) . . ?
C1 N2 C4 115.6(4) . . ?
C1 N2 Mo3 133.5(4) . . ?
C4 N2 Mo3 110.8(3) . . ?
C30 N3 C31 117.1(4) . . ?
C30 N3 Mo1 117.0(3) . . ?
C31 N3 Mo1 125.2(3) . . ?
C30 N4 C41 116.6(4) . . ?
C30 N4 Mo2 117.2(4) . . ?
C41 N4 Mo2 124.9(3) . . ?
C50 N5 C51 120.4(4) . . ?
C50 N5 Mo1 116.2(4) . . ?
C51 N5 Mo1 123.2(3) . . ?
C50 N6 C61 118.9(4) . . ?
C50 N6 Mo2 118.7(4) . . ?
C61 N6 Mo2 121.8(3) . . ?
C70 N7 C71 116.1(4) . . ?
C70 N7 Mo1 117.8(4) . . ?
C71 N7 Mo1 124.9(3) . . ?
C70 N8 C81 115.6(4) . . ?
C70 N8 Mo2 115.7(3) . . ?
C81 N8 Mo2 128.7(3) . . ?
C90 N9 C91 116.0(4) . . ?
C90 N9 Mo3 117.7(3) . . ?
C91 N9 Mo3 125.9(3) . . ?
C90 N10 C101 117.9(4) . . ?
C90 N10 Mo4 116.3(3) . . ?
C101 N10 Mo4 125.4(3) . . ?
C110 N11 C111 118.2(4) . . ?
C110 N11 Mo3 117.8(4) . . ?
C111 N11 Mo3 123.9(3) . . ?
C110 N12 C121 118.8(4) . . ?
C110 N12 Mo4 117.7(4) . . ?
C121 N12 Mo4 121.7(3) . . ?
C130 N13 C131 117.8(4) . . ?
C130 N13 Mo3 116.2(4) . . ?
C131 N13 Mo3 126.0(3) . . ?
C130 N14 C141 118.6(4) . . ?
C130 N14 Mo4 116.8(4) . . ?
C141 N14 Mo4 124.5(3) . . ?
C34 O3 C37 116.7(5) . . ?
C47A O4 C47 110.3(12) . . ?
C47A O4 C44 120.3(8) . . ?
C47 O4 C44 125.7(10) . . ?
C54 O5 C57 118.1(5) . . ?
C64 O6 C67 117.8(5) . . ?
C74 O7 C77 116.9(4) . . ?
C84 O8 C87 117.0(5) . . ?
C94 O9 C97 116.4(5) . . ?
C104 O10 C107 117.1(4) . . ?
C114 O11 C117 117.7(4) . . ?
C134 O13 C137 117.3(5) . . ?
N2 C1 C2 119.6(5) . . ?
N2 C1 S1 123.8(4) . . ?
C2 C1 S1 115.8(4) . . ?
N1 C2 C1 121.8(4) . . ?
N1 C2 S2 122.5(4) . . ?
C1 C2 S2 115.0(4) . . ?
N1 C3 H3A 109.5 . . ?
N1 C3 H3B 109.5 . . ?
H3A C3 H3B 109.5 . . ?
N1 C3 H3C 109.5 . . ?
H3A C3 H3C 109.5 . . ?
H3B C3 H3C 109.5 . . ?
N2 C4 H4A 109.5 . . ?
N2 C4 H4B 109.5 . . ?
H4A C4 H4B 109.5 . . ?
N2 C4 H4C 109.5 . . ?
H4A C4 H4C 109.5 . . ?
H4B C4 H4C 109.5 . . ?
N4 C30 N3 120.3(5) . . ?
N4 C30 H30A 119.9 . . ?
N3 C30 H30A 119.9 . . ?
C32 C31 C36 120.0 . . ?
C32 C31 N3 119.3(3) . . ?
C36 C31 N3 120.7(3) . . ?
C33 C32 C31 120.0 . . ?
C33 C32 H32A 120.0 . . ?
C31 C32 H32A 120.0 . . ?
C32 C33 C34 120.0 . . ?
C32 C33 H33A 120.0 . . ?
C34 C33 H33A 120.0 . . ?
O3 C34 C33 124.7(3) . . ?
O3 C34 C35 115.3(3) . . ?
C33 C34 C35 120.0 . . ?
C36 C35 C34 120.0 . . ?
C36 C35 H35A 120.0 . . ?
C34 C35 H35A 120.0 . . ?
C35 C36 C31 120.0 . . ?
C35 C36 H36A 120.0 . . ?
C31 C36 H36A 120.0 . . ?
O3 C37 H37A 109.5 . . ?
O3 C37 H37B 109.5 . . ?
H37A C37 H37B 109.5 . . ?
O3 C37 H37C 109.5 . . ?
H37A C37 H37C 109.5 . . ?
H37B C37 H37C 109.5 . . ?
C42 C41 C46 120.0 . . ?
C42 C41 N4 120.8(3) . . ?
C46 C41 N4 119.0(3) . . ?
C43 C42 C41 120.0 . . ?
C43 C42 H42A 120.0 . . ?
C41 C42 H42A 120.0 . . ?
C42 C43 C44 120.0 . . ?
C42 C43 H43A 120.0 . . ?
C44 C43 H43A 120.0 . . ?
O4 C44 C45 120.1(4) . . ?
O4 C44 C43 119.9(4) . . ?
C45 C44 C43 120.0 . . ?
C44 C45 C46 120.0 . . ?
C44 C45 H45A 120.0 . . ?
C46 C45 H45A 120.0 . . ?
C45 C46 C41 120.0 . . ?
C45 C46 H46A 120.0 . . ?
C41 C46 H46A 120.0 . . ?
N6 C50 N5 119.8(5) . . ?
N6 C50 H50A 120.1 . . ?
N5 C50 H50A 120.1 . . ?
C52 C51 C56 120.0 . . ?
C52 C51 N5 116.6(3) . . ?
C56 C51 N5 123.1(3) . . ?
C53 C52 C51 120.0 . . ?
C53 C52 H52A 120.0 . . ?
C51 C52 H52A 120.0 . . ?
C52 C53 C54 120.0 . . ?
C52 C53 H53A 120.0 . . ?
C54 C53 H53A 120.0 . . ?
O5 C54 C55 116.2(3) . . ?
O5 C54 C53 123.7(3) . . ?
C55 C54 C53 120.0 . . ?
C56 C55 C54 120.0 . . ?
C56 C55 H55A 120.0 . . ?
C54 C55 H55A 120.0 . . ?
C55 C56 C51 120.0 . . ?
C55 C56 H56A 120.0 . . ?
C51 C56 H56A 120.0 . . ?
O5 C57 H57A 109.5 . . ?
O5 C57 H57B 109.5 . . ?
H57A C57 H57B 109.5 . . ?
O5 C57 H57C 109.5 . . ?
H57A C57 H57C 109.5 . . ?
H57B C57 H57C 109.5 . . ?
C62 C61 C66 120.0 . . ?
C62 C61 N6 118.6(3) . . ?
C66 C61 N6 120.0(3) . . ?
C63 C62 C61 120.0 . . ?
C63 C62 H62A 120.0 . . ?
C61 C62 H62A 120.0 . . ?
C64 C63 C62 120.0 . . ?
C64 C63 H63A 120.0 . . ?
C62 C63 H63A 120.0 . . ?
O6 C64 C65 115.1(3) . . ?
O6 C64 C63 124.7(3) . . ?
C65 C64 C63 120.0 . . ?
C66 C65 C64 120.0 . . ?
C66 C65 H65A 120.0 . . ?
C64 C65 H65A 120.0 . . ?
C65 C66 C61 120.0 . . ?
C65 C66 H66A 120.0 . . ?
C61 C66 H66A 120.0 . . ?
O6 C67 H67A 109.5 . . ?
O6 C67 H67B 109.5 . . ?
H67A C67 H67B 109.5 . . ?
O6 C67 H67C 109.5 . . ?
H67A C67 H67C 109.5 . . ?
H67B C67 H67C 109.5 . . ?
N7 C70 N8 120.6(5) . . ?
N7 C70 H70A 119.7 . . ?
N8 C70 H70A 119.7 . . ?
C72 C71 C76 120.0 . . ?
C72 C71 N7 120.7(3) . . ?
C76 C71 N7 119.2(3) . . ?
C71 C72 C73 120.0 . . ?
C71 C72 H72A 120.0 . . ?
C73 C72 H72A 120.0 . . ?
C74 C73 C72 120.0 . . ?
C74 C73 H73A 120.0 . . ?
C72 C73 H73A 120.0 . . ?
O7 C74 C73 124.5(3) . . ?
O7 C74 C75 115.5(3) . . ?
C73 C74 C75 120.0 . . ?
C76 C75 C74 120.0 . . ?
C76 C75 H75A 120.0 . . ?
C74 C75 H75A 120.0 . . ?
C75 C76 C71 120.0 . . ?
C75 C76 H76A 120.0 . . ?
C71 C76 H76A 120.0 . . ?
O7 C77 H77A 109.5 . . ?
O7 C77 H77B 109.5 . . ?
H77A C77 H77B 109.5 . . ?
O7 C77 H77C 109.5 . . ?
H77A C77 H77C 109.5 . . ?
H77B C77 H77C 109.5 . . ?
C82 C81 C86 120.0 . . ?
C82 C81 N8 120.1(3) . . ?
C86 C81 N8 119.7(3) . . ?
C83 C82 C81 120.0 . . ?
C83 C82 H82A 120.0 . . ?
C81 C82 H82A 120.0 . . ?
C82 C83 C84 120.0 . . ?
C82 C83 H83A 120.0 . . ?
C84 C83 H83A 120.0 . . ?
O8 C84 C85 115.1(3) . . ?
O8 C84 C83 124.9(3) . . ?
C85 C84 C83 120.0 . . ?
C84 C85 C86 120.0 . . ?
C84 C85 H85A 120.0 . . ?
C86 C85 H85A 120.0 . . ?
C85 C86 C81 120.0 . . ?
C85 C86 H86A 120.0 . . ?
C81 C86 H86A 120.0 . . ?
O8 C87 H87A 109.5 . . ?
O8 C87 H87B 109.5 . . ?
H87A C87 H87B 109.5 . . ?
O8 C87 H87C 109.5 . . ?
H87A C87 H87C 109.5 . . ?
H87B C87 H87C 109.5 . . ?
N10 C90 N9 120.0(5) . . ?
N10 C90 H90A 120.0 . . ?
N9 C90 H90A 120.0 . . ?
C92 C91 C96 120.0 . . ?
C92 C91 N9 122.4(3) . . ?
C96 C91 N9 117.4(3) . . ?
C91 C92 C93 120.0 . . ?
C91 C92 H92A 120.0 . . ?
C93 C92 H92A 120.0 . . ?
C94 C93 C92 120.0 . . ?
C94 C93 H93A 120.0 . . ?
C92 C93 H93A 120.0 . . ?
O9 C94 C93 123.7(3) . . ?
O9 C94 C95 116.3(3) . . ?
C93 C94 C95 120.0 . . ?
C94 C95 C96 120.0 . . ?
C94 C95 H95A 120.0 . . ?
C96 C95 H95A 120.0 . . ?
C95 C96 C91 120.0 . . ?
C95 C96 H96A 120.0 . . ?
C91 C96 H96A 120.0 . . ?
O9 C97 H97A 109.5 . . ?
O9 C97 H97B 109.5 . . ?
H97A C97 H97B 109.5 . . ?
O9 C97 H97C 109.5 . . ?
H97A C97 H97C 109.5 . . ?
H97B C97 H97C 109.5 . . ?
C102 C101 C106 120.0 . . ?
C102 C101 N10 122.4(3) . . ?
C106 C101 N10 117.6(3) . . ?
C103 C102 C101 120.0 . . ?
C103 C102 H10A 120.0 . . ?
C101 C102 H10A 120.0 . . ?
C104 C103 C102 120.0 . . ?
C104 C103 H10B 120.0 . . ?
C102 C103 H10B 120.0 . . ?
O10 C104 C103 116.1(3) . . ?
O10 C104 C105 123.9(3) . . ?
C103 C104 C105 120.0 . . ?
C106 C105 C104 120.0 . . ?
C106 C105 H10C 120.0 . . ?
C104 C105 H10C 120.0 . . ?
C105 C106 C101 120.0 . . ?
C105 C106 H10D 120.0 . . ?
C101 C106 H10D 120.0 . . ?
O10 C107 H10E 109.5 . . ?
O10 C107 H10F 109.5 . . ?
H10E C107 H10F 109.5 . . ?
O10 C107 H10G 109.5 . . ?
H10E C107 H10G 109.5 . . ?
H10F C107 H10G 109.5 . . ?
N11 C110 N12 119.0(5) . . ?
N11 C110 H11A 120.5 . . ?
N12 C110 H11A 120.5 . . ?
C112 C111 C116 120.0 . . ?
C112 C111 N11 121.8(3) . . ?
C116 C111 N11 118.0(3) . . ?
C113 C112 C111 120.0 . . ?
C113 C112 H11B 120.0 . . ?
C111 C112 H11B 120.0 . . ?
C112 C113 C114 120.0 . . ?
C112 C113 H11C 120.0 . . ?
C114 C113 H11C 120.0 . . ?
O11 C114 C113 124.3(3) . . ?
O11 C114 C115 115.7(3) . . ?
C113 C114 C115 120.0 . . ?
C114 C115 C116 120.0 . . ?
C114 C115 H11D 120.0 . . ?
C116 C115 H11D 120.0 . . ?
C115 C116 C111 120.0 . . ?
C115 C116 H11E 120.0 . . ?
C111 C116 H11E 120.0 . . ?
O11 C117 H11F 109.5 . . ?
O11 C117 H11G 109.5 . . ?
H11F C117 H11G 109.5 . . ?
O11 C117 H11H 109.5 . . ?
H11F C117 H11H 109.5 . . ?
H11G C117 H11H 109.5 . . ?
C122 C121 C126 120.0 . . ?
C122 C121 N12 122.8(3) . . ?
C126 C121 N12 117.1(3) . . ?
C123 C122 C121 120.0 . . ?
C123 C122 H12A 120.0 . . ?
C121 C122 H12A 120.0 . . ?
C122 C123 C124 120.0 . . ?
C122 C123 H12B 120.0 . . ?
C124 C123 H12B 120.0 . . ?
C125 C124 C123 120.0 . . ?
C125 C124 O12B 112.9(16) . . ?
C123 C124 O12B 124.2(17) . . ?
C125 C124 O12 122.3(10) . . ?
C123 C124 O12 116.7(9) . . ?
O12B C124 O12 28.2(11) . . ?
C126 C125 C124 120.0 . . ?
C126 C125 H12C 120.0 . . ?
C124 C125 H12C 120.0 . . ?
C125 C126 C121 120.0 . . ?
C125 C126 H12D 120.0 . . ?
C121 C126 H12D 120.0 . . ?
C127 O12 C124 121.7(16) . . ?
O12 C127 H12E 109.5 . . ?
O12 C127 H12F 109.5 . . ?
H12E C127 H12F 109.5 . . ?
O12 C127 H12G 109.5 . . ?
H12E C127 H12G 109.5 . . ?
H12F C127 H12G 109.5 . . ?
C12B O12B C124 118(3) . . ?
O12B C12B H12H 109.5 . . ?
O12B C12B H12I 109.5 . . ?
H12H C12B H12I 109.5 . . ?
O12B C12B H12J 109.5 . . ?
H12H C12B H12J 109.5 . . ?
H12I C12B H12J 109.5 . . ?
Cl4 Cl3 C2S 90.6(7) 2_585 . ?
Cl3 C2S Cl4 109.3(9) . . ?
Cl3 C2S Cl4 33.1(4) . 2_585 ?
Cl4 C2S Cl4 78.6(7) . 2_585 ?
Cl3 Cl4 C2S 149.9(9) 2_585 . ?
Cl3 Cl4 C2S 56.3(6) 2_585 2_585 ?
C2S Cl4 C2S 101.4(7) . 2_585 ?
Cl3 Cl4 Cl4 98.8(6) 2_585 2_585 ?
C2S Cl4 Cl4 56.3(6) . 2_585 ?
C2S Cl4 Cl4 45.1(4) 2_585 2_585 ?
N13 C130 N14 121.1(5) . . ?
N13 C130 H13A 119.5 . . ?
N14 C130 H13A 119.5 . . ?
C132 C131 C136 120.0 . . ?
C132 C131 N13 122.3(3) . . ?
C136 C131 N13 117.7(3) . . ?
C131 C132 C133 120.0 . . ?
C131 C132 H13B 120.0 . . ?
C133 C132 H13B 120.0 . . ?
C134 C133 C132 120.0 . . ?
C134 C133 H13C 120.0 . . ?
C132 C133 H13C 120.0 . . ?
O13 C134 C133 124.4(3) . . ?
O13 C134 C135 115.5(3) . . ?
C133 C134 C135 120.0 . . ?
C136 C135 C134 120.0 . . ?
C136 C135 H13D 120.0 . . ?
C134 C135 H13D 120.0 . . ?
C135 C136 C131 120.0 . . ?
C135 C136 H13E 120.0 . . ?
C131 C136 H13E 120.0 . . ?
O13 C137 H13F 109.5 . . ?
O13 C137 H13G 109.5 . . ?
H13F C137 H13G 109.5 . . ?
O13 C137 H13H 109.5 . . ?
H13F C137 H13H 109.5 . . ?
H13G C137 H13H 109.5 . . ?
C142 C141 C146 120.0 . . ?
C142 C141 N14 122.8(3) . . ?
C146 C141 N14 117.2(3) . . ?
C141 C142 C143 120.0 . . ?
C141 C142 H14A 120.0 . . ?
C143 C142 H14A 120.0 . . ?
C144 C143 C142 120.0 . . ?
C144 C143 H14B 120.0 . . ?
C142 C143 H14B 120.0 . . ?
O14 C144 C145 126.8(10) . . ?
O14 C144 C143 113.2(10) . . ?
C145 C144 C143 120.0 . . ?
O14 C144 O14A 15(4) . . ?
C145 C144 O14A 115(4) . . ?
C143 C144 O14A 125(4) . . ?
C144 C145 C146 120.0 . . ?
C144 C145 H14C 120.0 . . ?
C146 C145 H14C 120.0 . . ?
C145 C146 C141 120.0 . . ?
C145 C146 H14D 120.0 . . ?
C141 C146 H14D 120.0 . . ?
C144 O14 C147 116.7(11) . . ?
O14 C147 H14E 109.5 . . ?
O14 C147 H14F 109.5 . . ?
H14E C147 H14F 109.5 . . ?
O14 C147 H14G 109.5 . . ?
H14E C147 H14G 109.5 . . ?
H14F C147 H14G 109.5 . . ?
C144 O14A C14A 122(5) . . ?
O14A C14A H14H 109.5 . . ?
O14A C14A H14I 109.5 . . ?
H14H C14A H14I 109.5 . . ?
O14A C14A H14J 109.5 . . ?
H14H C14A H14J 109.5 . . ?
H14I C14A H14J 109.5 . . ?
O4 C47 H47A 109.5 . . ?
O4 C47 H47B 109.5 . . ?
H47A C47 H47B 109.5 . . ?
O4 C47 H47C 109.5 . . ?
H47A C47 H47C 109.5 . . ?
H47B C47 H47C 109.5 . . ?
Cl1 C1S Cl2 109.1(10) . . ?
Cl1 C1S H1SA 109.9 . . ?
Cl2 C1S H1SA 109.9 . . ?
Cl1 C1S H1SB 109.9 . . ?
Cl2 C1S H1SB 109.9 . . ?
H1SA C1S H1SB 108.3 . . ?
O4 C47A H47D 109.5 . . ?
O4 C47A H47E 109.5 . . ?
H47D C47A H47E 109.5 . . ?
O4 C47A H47F 109.5 . . ?
H47D C47A H47F 109.5 . . ?
H47E C47A H47F 109.5 . . ?
Cl2B C1SB Cl1B 106.7(8) . . ?
Cl2B C1SB H1SC 110.4 . . ?
Cl1B C1SB H1SC 110.4 . . ?
Cl2B C1SB H1SD 110.4 . . ?
Cl1B C1SB H1SD 110.4 . . ?
H1SC C1SB H1SD 108.6 . . ?

loop_
_geom_bond_atom_site_label_1
_geom_bond_atom_site_label_2
_geom_bond_distance
_geom_bond_site_symmetry_2
_geom_bond_publ_flag
Mo1 Mo2 2.0957(8) . ?
Mo1 N7 2.137(4) . ?
Mo1 N5 2.146(4) . ?
Mo1 N3 2.158(4) . ?
Mo1 S1 2.4858(15) . ?
Mo2 N4 2.133(4) . ?
Mo2 N6 2.145(4) . ?
Mo2 N1 2.187(4) . ?
Mo2 N8 2.197(4) . ?
Mo3 Mo4 2.0898(8) . ?
Mo3 N11 2.153(4) . ?
Mo3 N9 2.155(4) . ?
Mo3 N13 2.169(4) . ?
Mo3 N2 2.208(4) . ?
Mo4 N12 2.122(5) . ?
Mo4 N14 2.133(4) . ?
Mo4 N10 2.142(4) . ?
Mo4 S2 2.4820(16) . ?
S1 C1 1.740(6) . ?
S2 C2 1.737(5) . ?
N1 C2 1.315(6) . ?
N1 C3 1.455(6) . ?
N2 C1 1.308(6) . ?
N2 C4 1.471(6) . ?
N3 C30 1.325(7) . ?
N3 C31 1.430(5) . ?
N4 C30 1.321(6) . ?
N4 C41 1.455(5) . ?
N5 C50 1.336(7) . ?
N5 C51 1.437(5) . ?
N6 C50 1.318(7) . ?
N6 C61 1.443(5) . ?
N7 C70 1.329(6) . ?
N7 C71 1.443(5) . ?
N8 C70 1.330(7) . ?
N8 C81 1.443(5) . ?
N9 C90 1.331(6) . ?
N9 C91 1.439(5) . ?
N10 C90 1.324(6) . ?
N10 C101 1.444(5) . ?
N11 C110 1.325(7) . ?
N11 C111 1.448(5) . ?
N12 C110 1.326(7) . ?
N12 C121 1.433(5) . ?
N13 C130 1.321(7) . ?
N13 C131 1.446(5) . ?
N14 C130 1.327(7) . ?
N14 C141 1.438(5) . ?
O3 C34 1.374(4) . ?
O3 C37 1.406(8) . ?
O4 C47A 1.137(14) . ?
O4 C47 1.306(13) . ?
O4 C44 1.371(5) . ?
O5 C54 1.382(5) . ?
O5 C57 1.424(8) . ?
O6 C64 1.366(5) . ?
O6 C67 1.406(8) . ?
O7 C74 1.381(5) . ?
O7 C77 1.404(8) . ?
O8 C84 1.386(4) . ?
O8 C87 1.411(8) . ?
O9 C94 1.379(5) . ?
O9 C97 1.433(8) . ?
O10 C104 1.383(4) . ?
O10 C107 1.418(7) . ?
O11 C114 1.371(4) . ?
O11 C117 1.411(8) . ?
O13 C134 1.379(5) . ?
O13 C137 1.425(8) . ?
C1 C2 1.500(7) . ?
C3 H3A 0.9700 . ?
C3 H3B 0.9700 . ?
C3 H3C 0.9700 . ?
C4 H4A 0.9700 . ?
C4 H4B 0.9700 . ?
C4 H4C 0.9700 . ?
C30 H30A 0.9400 . ?
C31 C32 1.3900 . ?
C31 C36 1.3900 . ?
C32 C33 1.3900 . ?
C32 H32A 0.9400 . ?
C33 C34 1.3900 . ?
C33 H33A 0.9400 . ?
C34 C35 1.3900 . ?
C35 C36 1.3900 . ?
C35 H35A 0.9400 . ?
C36 H36A 0.9400 . ?
C37 H37A 0.9700 . ?
C37 H37B 0.9700 . ?
C37 H37C 0.9700 . ?
C41 C42 1.3900 . ?
C41 C46 1.3900 . ?
C42 C43 1.3900 . ?
C42 H42A 0.9400 . ?
C43 C44 1.3900 . ?
C43 H43A 0.9400 . ?
C44 C45 1.3900 . ?
C45 C46 1.3900 . ?
C45 H45A 0.9400 . ?
C46 H46A 0.9400 . ?
C50 H50A 0.9400 . ?
C51 C52 1.3900 . ?
C51 C56 1.3900 . ?
C52 C53 1.3900 . ?
C52 H52A 0.9400 . ?
C53 C54 1.3900 . ?
C53 H53A 0.9400 . ?
C54 C55 1.3900 . ?
C55 C56 1.3900 . ?
C55 H55A 0.9400 . ?
C56 H56A 0.9400 . ?
C57 H57A 0.9700 . ?
C57 H57B 0.9700 . ?
C57 H57C 0.9700 . ?
C61 C62 1.3900 . ?
C61 C66 1.3900 . ?
C62 C63 1.3900 . ?
C62 H62A 0.9400 . ?
C63 C64 1.3900 . ?
C63 H63A 0.9400 . ?
C64 C65 1.3900 . ?
C65 C66 1.3900 . ?
C65 H65A 0.9400 . ?
C66 H66A 0.9400 . ?
C67 H67A 0.9700 . ?
C67 H67B 0.9700 . ?
C67 H67C 0.9700 . ?
C70 H70A 0.9400 . ?
C71 C72 1.3900 . ?
C71 C76 1.3900 . ?
C72 C73 1.3900 . ?
C72 H72A 0.9400 . ?
C73 C74 1.3900 . ?
C73 H73A 0.9400 . ?
C74 C75 1.3900 . ?
C75 C76 1.3900 . ?
C75 H75A 0.9400 . ?
C76 H76A 0.9400 . ?
C77 H77A 0.9700 . ?
C77 H77B 0.9700 . ?
C77 H77C 0.9700 . ?
C81 C82 1.3900 . ?
C81 C86 1.3900 . ?
C82 C83 1.3900 . ?
C82 H82A 0.9400 . ?
C83 C84 1.3900 . ?
C83 H83A 0.9400 . ?
C84 C85 1.3900 . ?
C85 C86 1.3900 . ?
C85 H85A 0.9400 . ?
C86 H86A 0.9400 . ?
C87 H87A 0.9700 . ?
C87 H87B 0.9700 . ?
C87 H87C 0.9700 . ?
C90 H90A 0.9400 . ?
C91 C92 1.3900 . ?
C91 C96 1.3900 . ?
C92 C93 1.3900 . ?
C92 H92A 0.9400 . ?
C93 C94 1.3900 . ?
C93 H93A 0.9400 . ?
C94 C95 1.3900 . ?
C95 C96 1.3900 . ?
C95 H95A 0.9400 . ?
C96 H96A 0.9400 . ?
C97 H97A 0.9700 . ?
C97 H97B 0.9700 . ?
C97 H97C 0.9700 . ?
C101 C102 1.3900 . ?
C101 C106 1.3900 . ?
C102 C103 1.3900 . ?
C102 H10A 0.9400 . ?
C103 C104 1.3900 . ?
C103 H10B 0.9400 . ?
C104 C105 1.3900 . ?
C105 C106 1.3900 . ?
C105 H10C 0.9400 . ?
C106 H10D 0.9400 . ?
C107 H10E 0.9700 . ?
C107 H10F 0.9700 . ?
C107 H10G 0.9700 . ?
C110 H11A 0.9400 . ?
C111 C112 1.3900 . ?
C111 C116 1.3900 . ?
C112 C113 1.3900 . ?
C112 H11B 0.9400 . ?
C113 C114 1.3900 . ?
C113 H11C 0.9400 . ?
C114 C115 1.3900 . ?
C115 C116 1.3900 . ?
C115 H11D 0.9400 . ?
C116 H11E 0.9400 . ?
C117 H11F 0.9700 . ?
C117 H11G 0.9700 . ?
C117 H11H 0.9700 . ?
C121 C122 1.3900 . ?
C121 C126 1.3900 . ?
C122 C123 1.3900 . ?
C122 H12A 0.9400 . ?
C123 C124 1.3900 . ?
C123 H12B 0.9400 . ?
C124 C125 1.3900 . ?
C124 O12B 1.392(14) . ?
C124 O12 1.411(9) . ?
C125 C126 1.3900 . ?
C125 H12C 0.9400 . ?
C126 H12D 0.9400 . ?
O12 C127 1.38(2) . ?
C127 H12E 0.9700 . ?
C127 H12F 0.9700 . ?
C127 H12G 0.9700 . ?
O12B C12B 1.26(4) . ?
C12B H12H 0.9700 . ?
C12B H12I 0.9700 . ?
C12B H12J 0.9700 . ?
Cl3 Cl4 1.147(7) 2_585 ?
Cl3 C2S 1.745(15) . ?
C2S Cl4 1.788(15) . ?
C2S Cl4 2.099(18) 2_585 ?
Cl4 Cl3 1.147(7) 2_585 ?
Cl4 C2S 2.099(18) 2_585 ?
Cl4 Cl4 2.472(12) 2_585 ?
C130 H13A 0.9400 . ?
C131 C132 1.3900 . ?
C131 C136 1.3900 . ?
C132 C133 1.3900 . ?
C132 H13B 0.9400 . ?
C133 C134 1.3900 . ?
C133 H13C 0.9400 . ?
C134 C135 1.3900 . ?
C135 C136 1.3900 . ?
C135 H13D 0.9400 . ?
C136 H13E 0.9400 . ?
C137 H13F 0.9700 . ?
C137 H13G 0.9700 . ?
C137 H13H 0.9700 . ?
C141 C142 1.3900 . ?
C141 C146 1.3900 . ?
C142 C143 1.3900 . ?
C142 H14A 0.9400 . ?
C143 C144 1.3900 . ?
C143 H14B 0.9400 . ?
C144 O14 1.387(7) . ?
C144 C145 1.3900 . ?
C144 O14A 1.390(18) . ?
C145 C146 1.3900 . ?
C145 H14C 0.9400 . ?
C146 H14D 0.9400 . ?
O14 C147 1.426(13) . ?
C147 H14E 0.9700 . ?
C147 H14F 0.9700 . ?
C147 H14G 0.9700 . ?
O14A C14A 1.43(2) . ?
C14A H14H 0.9700 . ?
C14A H14I 0.9700 . ?
C14A H14J 0.9700 . ?
C47 H47A 0.9700 . ?
C47 H47B 0.9700 . ?
C47 H47C 0.9700 . ?
Cl1 C1S 1.678(16) . ?
C1S Cl2 1.736(12) . ?
C1S H1SA 0.9800 . ?
C1S H1SB 0.9800 . ?
C47A H47D 0.9700 . ?
C47A H47E 0.9700 . ?
C47A H47F 0.9700 . ?
Cl1B C1SB 1.759(12) . ?
C1SB Cl2B 1.707(14) . ?
C1SB H1SC 0.9800 . ?
C1SB H1SD 0.9800 . ?
